data_4072899
loop_
_publ_author_name
'Sivaramakrishna, Akella'
'Su, Hong'
'Moss, John R.'

_publ_section_title
;
 Selective Isomerization
 ofcis-PtL2(1-alkenyl)2tocis-PtL2(2-alkenyl)2Complexes
;
_journal_issue 24
_journal_name_full Organometallics
_journal_page_first 5786
_journal_paper_doi 10.1021/om0611249
_journal_volume 26
_journal_year 2007
_chemical_formula_moiety 'C39 H48 P2 Pt1'
_chemical_formula_sum 'C39 H48 P2 Pt'
_chemical_formula_weight 773.80
_chemical_melting_point 370.1(10)
_chemical_name_systematic
; 
Platinum(II)bis(diphenylphosphino)propanecis-bis(2-hexenyl) 
;
_space_group_IT_number 2
_symmetry_cell_setting triclinic
_symmetry_space_group_name_Hall '-P 1'
_symmetry_space_group_name_H-M 'P -1'
_atom_sites_solution_hydrogens geom
_atom_sites_solution_primary direct
_atom_sites_solution_secondary difmap
_audit_creation_method SHELXL-97
_cell_angle_alpha 77.7750(10)
_cell_angle_beta 84.7140(10)
_cell_angle_gamma 70.7790(10)
_cell_formula_units_Z 2
_cell_length_a 10.0956(2)
_cell_length_b 12.8451(2)
_cell_length_c 14.5163(3)
_cell_measurement_reflns_used 42629
_cell_measurement_temperature 113(2)
_cell_measurement_theta_max 25.97
_cell_measurement_theta_min 3.42
_cell_volume 1736.70(6)
_computing_cell_refinement 'DENZO-SMN (Otwinowski & Minor, 1997)'
_computing_data_collection 'COLLECT (2000)'
_computing_data_reduction 'DENZO-SMN (Otwinowski & Minor, 1997)'
_computing_molecular_graphics 'ORTEP (Zsolnai & Pritzkow, 1994)'
_computing_publication_material 'SHELXL-97 (Sheldrick, 1997)'
_computing_structure_refinement 'SHELXL-97 (Sheldrick, 1997)'
_computing_structure_solution 'SHELXS-97 (Sheldrick, 1990)'
_diffrn_ambient_temperature 113(2)
_diffrn_measured_fraction_theta_full 0.992
_diffrn_measured_fraction_theta_max 0.992
_diffrn_measurement_device_type 'Nonius Kappa CCD diffractometer'
_diffrn_measurement_method '1.5\% \f scans and \w scans'
_diffrn_radiation_monochromator graphite
_diffrn_radiation_source 'fine-focus sealed tube'
_diffrn_radiation_type MoK\a
_diffrn_radiation_wavelength 0.71073
_diffrn_reflns_av_R_equivalents 0.0363
_diffrn_reflns_av_sigmaI/netI 0.0281
_diffrn_reflns_limit_h_max 12
_diffrn_reflns_limit_h_min -11
_diffrn_reflns_limit_k_max 15
_diffrn_reflns_limit_k_min -15
_diffrn_reflns_limit_l_max 17
_diffrn_reflns_limit_l_min -17
_diffrn_reflns_number 42629
_diffrn_reflns_theta_full 25.97
_diffrn_reflns_theta_max 25.97
_diffrn_reflns_theta_min 3.42
_exptl_absorpt_coefficient_mu 4.157
_exptl_absorpt_correction_T_max 0.5744
_exptl_absorpt_correction_T_min 0.4756
_exptl_absorpt_correction_type empirical
_exptl_absorpt_process_details 'SADABS (Sheldrick, 1997)'
_exptl_crystal_colour colourless
_exptl_crystal_density_diffrn 1.480
_exptl_crystal_density_method 'not measured'
_exptl_crystal_description tetrahedron
_exptl_crystal_F_000 780
_exptl_crystal_size_max 0.21
_exptl_crystal_size_mid 0.17
_exptl_crystal_size_min 0.15
_refine_diff_density_max 1.209
_refine_diff_density_min -2.821
_refine_diff_density_rms 0.116
_refine_ls_extinction_coef 0.0002(3)
_refine_ls_extinction_expression Fc^*^=kFc[1+0.001xFc^2^\l^3^/sin(2\q)]^-1/4^
_refine_ls_extinction_method SHELXL
_refine_ls_goodness_of_fit_ref 1.065
_refine_ls_hydrogen_treatment constr
_refine_ls_matrix_type full
_refine_ls_number_parameters 353
_refine_ls_number_reflns 6749
_refine_ls_number_restraints 4
_refine_ls_restrained_S_all 1.064
_refine_ls_R_factor_all 0.0409
_refine_ls_R_factor_gt 0.0330
_refine_ls_shift/su_max 0.002
_refine_ls_shift/su_mean 0.000
_refine_ls_structure_factor_coef Fsqd
_refine_ls_weighting_details 'calc w=1/[\s^2^(Fo^2^)+(0.0399P)^2^+5.5585P] where P=(Fo^2^+2Fc^2^)/3'
_refine_ls_weighting_scheme calc
_refine_ls_wR_factor_gt 0.0802
_refine_ls_wR_factor_ref 0.0841
_reflns_number_gt 6017
_reflns_number_total 6749
_reflns_threshold_expression >2sigma(I)
_cod_data_source_file om0611249-file001.cif
_cod_data_source_block compound_6
_cod_depositor_comments
;
The following automatic conversions were performed:

'_chemical_melting_point' value '96-98\%' was changed to '370.1(10)'
- it was converted from degrees Celsius(C) to Kelvins(K), the average
value was taken and precision was estimated.

Automatic conversion script
Id: cif_fix_values 1715 2011-07-08 13:25:40Z adriana 
;
_cod_original_sg_symbol_H-M P-1
_cod_database_code 4072899

loop_
_symmetry_equiv_pos_as_xyz
'x, y, z'
'-x, -y, -z'

loop_
_atom_site_label
_atom_site_type_symbol
_atom_site_fract_x
_atom_site_fract_y
_atom_site_fract_z
_atom_site_U_iso_or_equiv
_atom_site_adp_type
_atom_site_occupancy
_atom_site_symmetry_multiplicity
_atom_site_calc_flag
_atom_site_refinement_flags
Pt1 Pt 0.976169(19) 0.608503(15) 0.734997(13) 0.02783(9) Uani 1 1 d .
P2 P 0.77943(13) 0.76233(10) 0.70816(9) 0.0286(3) Uani 1 1 d .
P1 P 0.84310(14) 0.49350(10) 0.78794(9) 0.0297(3) Uani 1 1 d .
C7 C 1.1104(5) 0.7041(4) 0.6832(3) 0.0301(10) Uani 1 1 d .
H7A H 1.2022 0.6522 0.6667 0.036 Uiso 1 1 calc R
H7B H 1.0711 0.7554 0.6241 0.036 Uiso 1 1 calc R
C1 C 1.1589(5) 0.4672(4) 0.7499(4) 0.0368(11) Uani 1 1 d .
H1A H 1.1302 0.3990 0.7583 0.044 Uiso 1 1 calc R
H1B H 1.2147 0.4713 0.6903 0.044 Uiso 1 1 calc R
C35 C 0.7528(6) 0.7024(5) 0.5382(4) 0.0399(12) Uani 1 1 d .
H35 H 0.8434 0.6490 0.5505 0.048 Uiso 1 1 calc R
C23 C 0.8788(6) 0.4208(4) 0.6174(4) 0.0361(11) Uani 1 1 d .
H23 H 0.9724 0.4211 0.6196 0.043 Uiso 1 1 calc R
C28 C 0.7911(5) 0.9041(4) 0.6951(3) 0.0298(10) Uani 1 1 d .
C27 C 0.6489(6) 0.4460(4) 0.6868(4) 0.0354(11) Uani 1 1 d .
H27 H 0.5838 0.4628 0.7374 0.042 Uiso 1 1 calc R
C22 C 0.7850(5) 0.4485(4) 0.6922(3) 0.0306(10) Uani 1 1 d .
C33 C 0.8429(5) 0.9530(4) 0.6103(4) 0.0335(11) Uani 1 1 d .
H33 H 0.8668 0.9142 0.5591 0.040 Uiso 1 1 calc R
C26 C 0.6069(6) 0.4193(5) 0.6088(4) 0.0403(12) Uani 1 1 d .
H26 H 0.5131 0.4197 0.6057 0.048 Uiso 1 1 calc R
C29 C 0.7557(6) 0.9630(4) 0.7681(4) 0.0397(12) Uani 1 1 d .
H29 H 0.7189 0.9318 0.8260 0.048 Uiso 1 1 calc R
C34 C 0.6921(5) 0.7742(4) 0.6000(4) 0.0319(10) Uani 1 1 d .
C24 C 0.8370(6) 0.3928(4) 0.5400(4) 0.0393(12) Uani 1 1 d .
H24 H 0.9022 0.3738 0.4898 0.047 Uiso 1 1 calc R
C16 C 0.9202(6) 0.3631(4) 0.8715(4) 0.0358(11) Uani 1 1 d .
C8 C 1.1366(5) 0.7738(4) 0.7478(4) 0.0365(11) Uani 1 1 d .
H8A H 1.1833 0.7232 0.8052 0.044 Uiso 1 1 calc R
H8B H 1.0456 0.8239 0.7674 0.044 Uiso 1 1 calc R
C32 C 0.8597(6) 1.0579(4) 0.6003(4) 0.0403(12) Uani 1 1 d .
H32 H 0.8950 1.0905 0.5424 0.048 Uiso 1 1 calc R
C39 C 0.5607(6) 0.8536(5) 0.5790(4) 0.0439(13) Uani 1 1 d .
H39 H 0.5181 0.9049 0.6198 0.053 Uiso 1 1 calc R
C14 C 0.5828(6) 0.6635(4) 0.8065(4) 0.0426(13) Uani 1 1 d .
H14A H 0.4925 0.6795 0.8425 0.051 Uiso 1 1 calc R
H14B H 0.5640 0.6564 0.7427 0.051 Uiso 1 1 calc R
C15 C 0.6381(6) 0.7636(4) 0.7971(4) 0.0384(12) Uani 1 1 d .
H15A H 0.6730 0.7628 0.8589 0.046 Uiso 1 1 calc R
H15B H 0.5596 0.8343 0.7804 0.046 Uiso 1 1 calc R
C13 C 0.6823(6) 0.5521(4) 0.8549(4) 0.0389(12) Uani 1 1 d .
H13A H 0.6311 0.4966 0.8696 0.047 Uiso 1 1 calc R
H13B H 0.7091 0.5622 0.9156 0.047 Uiso 1 1 calc R
C17 C 0.9650(6) 0.3710(5) 0.9571(4) 0.0438(13) Uani 1 1 d .
H17 H 0.9566 0.4429 0.9689 0.053 Uiso 1 1 calc R
C25 C 0.7015(6) 0.3924(4) 0.5355(4) 0.0399(12) Uani 1 1 d .
H25 H 0.6731 0.3736 0.4823 0.048 Uiso 1 1 calc R
C38 C 0.4920(6) 0.8582(5) 0.4999(5) 0.0523(16) Uani 1 1 d .
H38 H 0.4023 0.9124 0.4867 0.063 Uiso 1 1 calc R
C18 C 1.0210(7) 0.2771(5) 1.0245(4) 0.0503(15) Uani 1 1 d .
H18 H 1.0517 0.2844 1.0821 0.060 Uiso 1 1 calc R
C9 C 1.2276(6) 0.8444(5) 0.7001(5) 0.0499(14) Uani 1 1 d .
H9A H 1.3191 0.7933 0.6824 0.060 Uiso 1 1 calc R
H9B H 1.1823 0.8917 0.6411 0.060 Uiso 1 1 calc R
C31 C 0.8254(6) 1.1144(5) 0.6740(4) 0.0466(14) Uani 1 1 d .
H31 H 0.8375 1.1860 0.6672 0.056 Uiso 1 1 calc R
C30 C 0.7737(7) 1.0678(5) 0.7571(4) 0.0482(14) Uani 1 1 d .
H30 H 0.7500 1.1073 0.8078 0.058 Uiso 1 1 calc R
C36 C 0.6835(7) 0.7072(5) 0.4587(4) 0.0507(15) Uani 1 1 d .
H36 H 0.7264 0.6568 0.4172 0.061 Uiso 1 1 calc R
C37 C 0.5529(7) 0.7844(5) 0.4397(5) 0.0530(16) Uani 1 1 d .
H37 H 0.5048 0.7870 0.3855 0.064 Uiso 1 1 calc R
C19 C 1.0326(7) 0.1733(5) 1.0087(4) 0.0548(16) Uani 1 1 d .
H19 H 1.0686 0.1084 1.0560 0.066 Uiso 1 1 calc R
C21 C 0.9368(8) 0.2571(5) 0.8555(4) 0.0545(17) Uani 1 1 d .
H21 H 0.9099 0.2491 0.7970 0.065 Uiso 1 1 calc R
C20 C 0.9920(9) 0.1628(5) 0.9237(5) 0.068(2) Uani 1 1 d .
H20 H 1.0021 0.0905 0.9120 0.081 Uiso 1 1 calc R
C2 C 1.2536(6) 0.4525(5) 0.8304(5) 0.0511(15) Uani 1 1 d .
H2A H 1.1969 0.4571 0.8897 0.061 Uiso 1 1 calc R
H2B H 1.2949 0.5144 0.8180 0.061 Uiso 1 1 calc R
C3 C 1.3714(7) 0.3400(6) 0.8421(6) 0.073(2) Uani 1 1 d .
H3A H 1.3286 0.2791 0.8546 0.087 Uiso 1 1 calc R
H3B H 1.4252 0.3356 0.7817 0.087 Uiso 1 1 calc R
C10 C 1.2537(8) 0.9182(5) 0.7569(6) 0.072(2) Uani 1 1 d D
H10 H 1.2701 0.8892 0.8222 0.086 Uiso 1 1 calc R
C11 C 1.2561(8) 1.0216(5) 0.7237(5) 0.072 Uiso 1 1 d D
H11 H 1.2272 1.0547 0.6608 0.086 Uiso 1 1 calc R
C4 C 1.4687(7) 0.3196(6) 0.9166(5) 0.072 Uiso 1 1 d D
H4 H 1.4712 0.3875 0.9315 0.086 Uiso 1 1 calc R
C12 C 1.3014(8) 1.0904(6) 0.7784(5) 0.072 Uiso 1 1 d D
H12A H 1.2976 1.0592 0.8459 0.107 Uiso 1 1 calc R
H12B H 1.2385 1.1681 0.7656 0.107 Uiso 1 1 calc R
H12C H 1.3976 1.0888 0.7593 0.107 Uiso 1 1 calc R
C5 C 1.5546(7) 0.2300(5) 0.9686(5) 0.072 Uiso 1 1 d D
H5 H 1.6291 0.2350 1.0011 0.086 Uiso 1 1 calc R
C6 C 1.5299(8) 0.1199(5) 0.9743(6) 0.072 Uiso 1 1 d D
H6A H 1.4691 0.1069 1.0292 0.107 Uiso 1 1 calc R
H6B H 1.6198 0.0591 0.9805 0.107 Uiso 1 1 calc R
H6C H 1.4845 0.1217 0.9169 0.107 Uiso 1 1 calc R

loop_
_atom_site_aniso_label
_atom_site_aniso_U_11
_atom_site_aniso_U_22
_atom_site_aniso_U_33
_atom_site_aniso_U_23
_atom_site_aniso_U_13
_atom_site_aniso_U_12
Pt1 0.03293(12) 0.02659(11) 0.02810(12) -0.00790(7) -0.00348(7) -0.01260(8)
P2 0.0310(6) 0.0274(6) 0.0310(6) -0.0082(5) -0.0016(5) -0.0121(5)
P1 0.0396(7) 0.0285(6) 0.0269(6) -0.0071(5) -0.0035(5) -0.0166(5)
C7 0.027(2) 0.035(3) 0.031(2) -0.009(2) -0.0001(19) -0.013(2)
C1 0.033(3) 0.028(2) 0.052(3) -0.013(2) 0.000(2) -0.010(2)
C35 0.041(3) 0.040(3) 0.041(3) -0.009(2) -0.010(2) -0.013(2)
C23 0.040(3) 0.039(3) 0.037(3) -0.010(2) -0.004(2) -0.021(2)
C28 0.029(2) 0.028(2) 0.036(3) -0.007(2) -0.006(2) -0.011(2)
C27 0.042(3) 0.035(3) 0.032(3) -0.003(2) -0.002(2) -0.019(2)
C22 0.040(3) 0.027(2) 0.029(2) -0.0041(19) -0.005(2) -0.015(2)
C33 0.035(3) 0.033(3) 0.036(3) -0.006(2) -0.008(2) -0.013(2)
C26 0.045(3) 0.043(3) 0.042(3) -0.006(2) -0.014(2) -0.023(2)
C29 0.048(3) 0.036(3) 0.040(3) -0.012(2) -0.005(2) -0.016(2)
C34 0.035(3) 0.029(2) 0.038(3) -0.005(2) -0.005(2) -0.017(2)
C24 0.054(3) 0.041(3) 0.032(3) -0.011(2) 0.000(2) -0.024(3)
C16 0.047(3) 0.038(3) 0.031(3) -0.008(2) -0.004(2) -0.024(2)
C8 0.036(3) 0.036(3) 0.042(3) -0.009(2) -0.006(2) -0.016(2)
C32 0.047(3) 0.040(3) 0.039(3) 0.004(2) -0.014(2) -0.024(2)
C39 0.036(3) 0.039(3) 0.059(4) -0.011(3) -0.010(3) -0.012(2)
C14 0.041(3) 0.040(3) 0.049(3) -0.011(2) 0.011(2) -0.018(2)
C15 0.041(3) 0.035(3) 0.041(3) -0.010(2) 0.005(2) -0.015(2)
C13 0.050(3) 0.037(3) 0.038(3) -0.011(2) 0.008(2) -0.024(2)
C17 0.062(4) 0.045(3) 0.035(3) -0.011(2) -0.007(3) -0.027(3)
C25 0.053(3) 0.039(3) 0.035(3) -0.004(2) -0.015(2) -0.023(3)
C38 0.042(3) 0.045(3) 0.069(4) 0.000(3) -0.024(3) -0.015(3)
C18 0.064(4) 0.060(4) 0.034(3) -0.002(3) -0.016(3) -0.031(3)
C9 0.046(3) 0.044(3) 0.067(4) -0.012(3) -0.008(3) -0.022(3)
C31 0.062(4) 0.032(3) 0.052(3) -0.001(2) -0.023(3) -0.022(3)
C30 0.067(4) 0.035(3) 0.048(3) -0.015(3) -0.016(3) -0.016(3)
C36 0.066(4) 0.049(3) 0.043(3) -0.013(3) -0.018(3) -0.019(3)
C37 0.061(4) 0.051(4) 0.054(4) 0.002(3) -0.030(3) -0.027(3)
C19 0.077(4) 0.047(3) 0.040(3) 0.008(3) -0.020(3) -0.026(3)
C21 0.092(5) 0.037(3) 0.042(3) -0.004(2) -0.025(3) -0.027(3)
C20 0.113(6) 0.034(3) 0.060(4) 0.001(3) -0.036(4) -0.027(4)
C2 0.046(3) 0.045(3) 0.062(4) 0.000(3) -0.014(3) -0.016(3)
C3 0.049(4) 0.063(4) 0.097(6) 0.009(4) -0.012(4) -0.017(3)
C10 0.077(5) 0.061(4) 0.094(6) -0.025(4) -0.002(4) -0.038(4)

loop_
_atom_type_symbol
_atom_type_description
_atom_type_scat_dispersion_real
_atom_type_scat_dispersion_imag
_atom_type_scat_source
C C 0.0033 0.0016 'International Tables Vol C Tables 4.2.6.8 and 6.1.1.4'
H H 0.0000 0.0000 'International Tables Vol C Tables 4.2.6.8 and 6.1.1.4'
P P 0.1023 0.0942 'International Tables Vol C Tables 4.2.6.8 and 6.1.1.4'
Pt Pt -1.7033 8.3905 'International Tables Vol C Tables 4.2.6.8 and 6.1.1.4'

loop_
_geom_angle_atom_site_label_1
_geom_angle_atom_site_label_2
_geom_angle_atom_site_label_3
_geom_angle
C7 Pt1 C1 86.3(2)
C7 Pt1 P1 175.72(14)
C1 Pt1 P1 89.80(14)
C7 Pt1 P2 92.64(14)
C1 Pt1 P2 176.16(16)
P1 Pt1 P2 91.17(4)
C34 P2 C28 101.4(2)
C34 P2 C15 102.2(2)
C28 P2 C15 102.1(2)
C34 P2 Pt1 113.13(17)
C28 P2 Pt1 120.47(16)
C15 P2 Pt1 115.11(18)
C22 P1 C16 104.2(2)
C22 P1 C13 104.9(2)
C16 P1 C13 98.9(2)
C22 P1 Pt1 112.39(16)
C16 P1 Pt1 118.29(17)
C13 P1 Pt1 116.30(17)
C8 C7 Pt1 117.2(3)
C8 C7 H7A 108.0
Pt1 C7 H7A 108.0
C8 C7 H7B 108.0
Pt1 C7 H7B 108.0
H7A C7 H7B 107.2
C2 C1 Pt1 116.5(4)
C2 C1 H1A 108.2
Pt1 C1 H1A 108.2
C2 C1 H1B 108.2
Pt1 C1 H1B 108.2
H1A C1 H1B 107.3
C34 C35 C36 120.8(5)
C34 C35 H35 119.6
C36 C35 H35 119.6
C24 C23 C22 120.9(5)
C24 C23 H23 119.5
C22 C23 H23 119.5
C29 C28 C33 118.6(4)
C29 C28 P2 122.0(4)
C33 C28 P2 119.3(4)
C26 C27 C22 121.1(5)
C26 C27 H27 119.4
C22 C27 H27 119.4
C27 C22 C23 117.9(4)
C27 C22 P1 123.4(4)
C23 C22 P1 118.7(4)
C32 C33 C28 120.5(5)
C32 C33 H33 119.8
C28 C33 H33 119.8
C25 C26 C27 120.0(5)
C25 C26 H26 120.0
C27 C26 H26 120.0
C28 C29 C30 120.3(5)
C28 C29 H29 119.9
C30 C29 H29 119.9
C35 C34 C39 118.4(5)
C35 C34 P2 120.7(4)
C39 C34 P2 120.9(4)
C25 C24 C23 120.2(5)
C25 C24 H24 119.9
C23 C24 H24 119.9
C21 C16 C17 117.9(5)
C21 C16 P1 124.3(4)
C17 C16 P1 117.8(4)
C7 C8 C9 112.1(5)
C7 C8 H8A 109.2
C9 C8 H8A 109.2
C7 C8 H8B 109.2
C9 C8 H8B 109.2
H8A C8 H8B 107.9
C31 C32 C33 120.1(5)
C31 C32 H32 120.0
C33 C32 H32 120.0
C38 C39 C34 120.7(6)
C38 C39 H39 119.7
C34 C39 H39 119.7
C13 C14 C15 114.1(5)
C13 C14 H14A 108.7
C15 C14 H14A 108.7
C13 C14 H14B 108.7
C15 C14 H14B 108.7
H14A C14 H14B 107.6
C14 C15 P2 113.3(4)
C14 C15 H15A 108.9
P2 C15 H15A 108.9
C14 C15 H15B 108.9
P2 C15 H15B 108.9
H15A C15 H15B 107.7
C14 C13 P1 115.7(4)
C14 C13 H13A 108.4
P1 C13 H13A 108.4
C14 C13 H13B 108.4
P1 C13 H13B 108.4
H13A C13 H13B 107.4
C18 C17 C16 121.4(5)
C18 C17 H17 119.3
C16 C17 H17 119.3
C24 C25 C26 119.8(5)
C24 C25 H25 120.1
C26 C25 H25 120.1
C39 C38 C37 120.3(5)
C39 C38 H38 119.8
C37 C38 H38 119.8
C19 C18 C17 119.9(5)
C19 C18 H18 120.0
C17 C18 H18 120.0
C10 C9 C8 115.6(6)
C10 C9 H9A 108.4
C8 C9 H9A 108.4
C10 C9 H9B 108.4
C8 C9 H9B 108.4
H9A C9 H9B 107.4
C30 C31 C32 120.0(5)
C30 C31 H31 120.0
C32 C31 H31 120.0
C31 C30 C29 120.6(5)
C31 C30 H30 119.7
C29 C30 H30 119.7
C37 C36 C35 120.3(6)
C37 C36 H36 119.9
C35 C36 H36 119.9
C36 C37 C38 119.5(5)
C36 C37 H37 120.3
C38 C37 H37 120.3
C18 C19 C20 119.8(6)
C18 C19 H19 120.1
C20 C19 H19 120.1
C20 C21 C16 120.7(5)
C20 C21 H21 119.7
C16 C21 H21 119.7
C21 C20 C19 120.2(6)
C21 C20 H20 119.9
C19 C20 H20 119.9
C1 C2 C3 111.7(6)
C1 C2 H2A 109.3
C3 C2 H2A 109.3
C1 C2 H2B 109.3
C3 C2 H2B 109.3
H2A C2 H2B 107.9
C4 C3 C2 115.5(7)
C4 C3 H3A 108.4
C2 C3 H3A 108.4
C4 C3 H3B 108.4
C2 C3 H3B 108.4
H3A C3 H3B 107.5
C11 C10 C9 124.9(7)
C11 C10 H10 117.6
C9 C10 H10 117.6
C10 C11 C12 124.5(7)
C10 C11 H11 117.7
C12 C11 H11 117.7
C5 C4 C3 135.7(8)
C5 C4 H4 112.2
C3 C4 H4 112.2
C11 C12 H12A 109.5
C11 C12 H12B 109.5
H12A C12 H12B 109.5
C11 C12 H12C 109.5
H12A C12 H12C 109.5
H12B C12 H12C 109.5
C4 C5 C6 117.3(7)
C4 C5 H5 121.3
C6 C5 H5 121.3
C5 C6 H6A 109.5
C5 C6 H6B 109.5
H6A C6 H6B 109.5
C5 C6 H6C 109.5
H6A C6 H6C 109.5
H6B C6 H6C 109.5

loop_
_geom_bond_atom_site_label_1
_geom_bond_atom_site_label_2
_geom_bond_distance
Pt1 C7 2.104(5)
Pt1 C1 2.109(5)
Pt1 P1 2.2833(12)
Pt1 P2 2.2877(12)
P2 C34 1.825(5)
P2 C28 1.832(5)
P2 C15 1.832(5)
P1 C22 1.823(5)
P1 C16 1.827(5)
P1 C13 1.834(5)
C7 C8 1.519(7)
C7 H7A 0.9900
C7 H7B 0.9900
C1 C2 1.519(8)
C1 H1A 0.9900
C1 H1B 0.9900
C35 C34 1.381(7)
C35 C36 1.384(7)
C35 H35 0.9500
C23 C24 1.389(7)
C23 C22 1.397(7)
C23 H23 0.9500
C28 C29 1.384(7)
C28 C33 1.398(7)
C27 C26 1.389(7)
C27 C22 1.395(7)
C27 H27 0.9500
C33 C32 1.388(7)
C33 H33 0.9500
C26 C25 1.384(8)
C26 H26 0.9500
C29 C30 1.391(7)
C29 H29 0.9500
C34 C39 1.394(7)
C24 C25 1.378(8)
C24 H24 0.9500
C16 C21 1.382(7)
C16 C17 1.395(7)
C8 C9 1.520(8)
C8 H8A 0.9900
C8 H8B 0.9900
C32 C31 1.374(8)
C32 H32 0.9500
C39 C38 1.376(8)
C39 H39 0.9500
C14 C13 1.520(8)
C14 C15 1.539(7)
C14 H14A 0.9900
C14 H14B 0.9900
C15 H15A 0.9900
C15 H15B 0.9900
C13 H13A 0.9900
C13 H13B 0.9900
C17 C18 1.373(8)
C17 H17 0.9500
C25 H25 0.9500
C38 C37 1.382(9)
C38 H38 0.9500
C18 C19 1.367(9)
C18 H18 0.9500
C9 C10 1.478(9)
C9 H9A 0.9900
C9 H9B 0.9900
C31 C30 1.368(9)
C31 H31 0.9500
C30 H30 0.9500
C36 C37 1.375(9)
C36 H36 0.9500
C37 H37 0.9500
C19 C20 1.382(9)
C19 H19 0.9500
C21 C20 1.381(8)
C21 H21 0.9500
C20 H20 0.9500
C2 C3 1.527(9)
C2 H2A 0.9900
C2 H2B 0.9900
C3 C4 1.453(10)
C3 H3A 0.9900
C3 H3B 0.9900
C10 C11 1.3205(10)
C10 H10 0.9500
C11 C12 1.4996(10)
C11 H11 0.9500
C4 C5 1.3200(10)
C4 H4 0.9500
C12 H12A 0.9800
C12 H12B 0.9800
C12 H12C 0.9800
C5 C6 1.4994(10)
C5 H5 0.9500
C6 H6A 0.9800
C6 H6B 0.9800
C6 H6C 0.9800

loop_
_geom_torsion_atom_site_label_1
_geom_torsion_atom_site_label_2
_geom_torsion_atom_site_label_3
_geom_torsion_atom_site_label_4
_geom_torsion
C7 Pt1 P2 C34 100.0(2)
C1 Pt1 P2 C34 27(2)
P1 Pt1 P2 C34 -78.04(17)
C7 Pt1 P2 C28 -20.1(2)
C1 Pt1 P2 C28 -93(2)
P1 Pt1 P2 C28 161.87(19)
C7 Pt1 P2 C15 -143.0(2)
C1 Pt1 P2 C15 144(2)
P1 Pt1 P2 C15 38.96(19)
C7 Pt1 P1 C22 -67.8(18)
C1 Pt1 P1 C22 -91.2(2)
P2 Pt1 P1 C22 85.04(18)
C7 Pt1 P1 C16 53.8(18)
C1 Pt1 P1 C16 30.3(2)
P2 Pt1 P1 C16 -153.40(19)
C7 Pt1 P1 C13 171.3(18)
C1 Pt1 P1 C13 147.9(3)
P2 Pt1 P1 C13 -35.8(2)
C1 Pt1 C7 C8 -106.3(4)
P1 Pt1 C7 C8 -129.8(16)
P2 Pt1 C7 C8 77.4(4)
C7 Pt1 C1 C2 73.5(4)
P1 Pt1 C1 C2 -108.2(4)
P2 Pt1 C1 C2 147.1(19)
C34 P2 C28 C29 134.0(4)
C15 P2 C28 C29 28.7(5)
Pt1 P2 C28 C29 -100.3(4)
C34 P2 C28 C33 -48.8(4)
C15 P2 C28 C33 -154.1(4)
Pt1 P2 C28 C33 76.9(4)
C26 C27 C22 C23 -1.4(7)
C26 C27 C22 P1 174.9(4)
C24 C23 C22 C27 0.6(7)
C24 C23 C22 P1 -175.9(4)
C16 P1 C22 C27 94.3(4)
C13 P1 C22 C27 -9.1(5)
Pt1 P1 C22 C27 -136.4(4)
C16 P1 C22 C23 -89.3(4)
C13 P1 C22 C23 167.2(4)
Pt1 P1 C22 C23 40.0(4)
C29 C28 C33 C32 0.7(7)
P2 C28 C33 C32 -176.6(4)
C22 C27 C26 C25 1.4(8)
C33 C28 C29 C30 -1.0(8)
P2 C28 C29 C30 176.2(4)
C36 C35 C34 C39 -1.6(8)
C36 C35 C34 P2 176.5(4)
C28 P2 C34 C35 123.6(4)
C15 P2 C34 C35 -131.3(4)
Pt1 P2 C34 C35 -6.9(5)
C28 P2 C34 C39 -58.5(5)
C15 P2 C34 C39 46.7(5)
Pt1 P2 C34 C39 171.1(4)
C22 C23 C24 C25 0.3(8)
C22 P1 C16 C21 4.8(6)
C13 P1 C16 C21 112.8(6)
Pt1 P1 C16 C21 -120.8(5)
C22 P1 C16 C17 -175.1(4)
C13 P1 C16 C17 -67.2(5)
Pt1 P1 C16 C17 59.3(5)
Pt1 C7 C8 C9 -176.4(4)
C28 C33 C32 C31 0.0(8)
C35 C34 C39 C38 1.5(8)
P2 C34 C39 C38 -176.5(4)
C13 C14 C15 P2 73.0(5)
C34 P2 C15 C14 62.5(4)
C28 P2 C15 C14 167.2(4)
Pt1 P2 C15 C14 -60.5(4)
C15 C14 C13 P1 -69.7(5)
C22 P1 C13 C14 -70.8(4)
C16 P1 C13 C14 -178.2(4)
Pt1 P1 C13 C14 54.0(4)
C21 C16 C17 C18 -1.5(9)
P1 C16 C17 C18 178.5(5)
C23 C24 C25 C26 -0.4(8)
C27 C26 C25 C24 -0.5(8)
C34 C39 C38 C37 -0.3(9)
C16 C17 C18 C19 -0.5(10)
C7 C8 C9 C10 177.8(5)
C33 C32 C31 C30 -0.4(8)
C32 C31 C30 C29 0.1(9)
C28 C29 C30 C31 0.6(9)
C34 C35 C36 C37 0.4(9)
C35 C36 C37 C38 0.8(9)
C39 C38 C37 C36 -0.8(9)
C17 C18 C19 C20 2.0(11)
C17 C16 C21 C20 2.0(10)
P1 C16 C21 C20 -177.9(6)
C16 C21 C20 C19 -0.6(12)
C18 C19 C20 C21 -1.5(12)
Pt1 C1 C2 C3 172.5(4)
C1 C2 C3 C4 179.0(6)
C8 C9 C10 C11 -140.4(8)
C9 C10 C11 C12 -171.5(7)
C2 C3 C4 C5 156.2(9)
C3 C4 C5 C6 -18.5(14)
